data_2238961
loop_
_publ_author_name
'Xu, Li'
'Li, Yi-Zhi'
'Liu, San-Hui'
'Chen, Xue-Tai'
'Zhou, Jian-Hao'

_publ_section_title
;
 Bis(2-oxopyridinatoN-oxide-\k^2^O,O')copper(II)
;
_journal_coden_ASTM ACSEBH
_journal_issue 2
_journal_name_full
;
 Acta Crystallographica, Section E: Structure Reports Online
;
_journal_page_first m364
_journal_page_last m366
_journal_paper_doi 10.1107/s1600536805001819
_journal_volume 61
_journal_year 2005
_chemical_formula_iupac '[Cu (C10 H8 N2 O4)2]'
_chemical_formula_moiety 'C20 H16 Cu2 N4 O8'
_chemical_formula_sum 'C20 H16 Cu2 N4 O8'
_chemical_formula_weight 567.45
_chemical_name_systematic
;
Bis(2-oxopyridinato N-oxide-\k^2^O,O')copper(II)
;
_space_group_IT_number 14
_symmetry_cell_setting monoclinic
_symmetry_space_group_name_Hall '-P 2ybc'
_symmetry_space_group_name_H-M 'P 1 21/c 1'
_atom_sites_solution_hydrogens geom
_atom_sites_solution_primary direct
_atom_sites_solution_secondary difmap
_cell_angle_alpha 90.00
_cell_angle_beta 96.490(10)
_cell_angle_gamma 90.00
_cell_formula_units_Z 2
_cell_length_a 6.873(5)
_cell_length_b 9.721(5)
_cell_length_c 15.523(2)
_cell_measurement_reflns_used 25
_cell_measurement_temperature 293(2)
_cell_measurement_theta_max 25.02
_cell_measurement_theta_min 2.98
_cell_volume 1030.5(9)
_computing_cell_refinement XSCANS
_computing_data_collection 'XSCANS (Bruker, 2000)'
_computing_data_reduction XSCANS
_computing_molecular_graphics SHELXTL
_computing_publication_material SHELXTL
_computing_structure_refinement SHELXTL
_computing_structure_solution 'SHELXTL (Bruker, 2000)'
_diffrn_ambient_temperature 293(2)
_diffrn_measured_fraction_theta_full 0.999
_diffrn_measured_fraction_theta_max 0.999
_diffrn_measurement_device 'Siemens P4'
_diffrn_measurement_method \w/2\q
_diffrn_radiation_monochromator graphite
_diffrn_radiation_source 'fine-focus sealed tube'
_diffrn_radiation_type MoK\a
_diffrn_radiation_wavelength 0.71073
_diffrn_reflns_av_R_equivalents 0.0293
_diffrn_reflns_av_sigmaI/netI 0.0307
_diffrn_reflns_limit_h_max 8
_diffrn_reflns_limit_h_min -8
_diffrn_reflns_limit_k_max 7
_diffrn_reflns_limit_k_min -11
_diffrn_reflns_limit_l_max 18
_diffrn_reflns_limit_l_min -15
_diffrn_reflns_number 4108
_diffrn_reflns_theta_full 25.02
_diffrn_reflns_theta_max 25.02
_diffrn_reflns_theta_min 2.48
_diffrn_standards_decay_% 0.22
_diffrn_standards_interval_count 97
_diffrn_standards_number 3
_exptl_absorpt_coefficient_mu 2.123
_exptl_absorpt_correction_T_max 0.734
_exptl_absorpt_correction_T_min 0.612
_exptl_absorpt_correction_type '\y scan'
_exptl_absorpt_process_details '(XPREP; Bruker, 2000)'
_exptl_crystal_colour blue
_exptl_crystal_density_diffrn 1.829
_exptl_crystal_density_meas ?
_exptl_crystal_density_method 'not measured'
_exptl_crystal_description block
_exptl_crystal_F_000 572
_exptl_crystal_size_max 0.30
_exptl_crystal_size_mid 0.20
_exptl_crystal_size_min 0.15
_refine_diff_density_max 0.325
_refine_diff_density_min -0.697
_refine_ls_extinction_method none
_refine_ls_goodness_of_fit_ref 0.989
_refine_ls_hydrogen_treatment constr
_refine_ls_matrix_type full
_refine_ls_number_parameters 154
_refine_ls_number_reflns 1820
_refine_ls_number_restraints 0
_refine_ls_restrained_S_all 0.989
_refine_ls_R_factor_all 0.0512
_refine_ls_R_factor_gt 0.0438
_refine_ls_shift/su_max 0.000
_refine_ls_shift/su_mean 0.000
_refine_ls_structure_factor_coef Fsqd
_refine_ls_weighting_details 'calc w = 1/[\s^2^(Fo^2^)+(0.07P)^2^+1.66P] where P=(Fo^2^+2Fc^2^)/3'
_refine_ls_weighting_scheme calc
_refine_ls_wR_factor_gt 0.1094
_refine_ls_wR_factor_ref 0.1129
_reflns_number_gt 1595
_reflns_number_total 1820
_reflns_threshold_expression I>2\s(I)
_cod_duplicate_entry 2205067
_cod_data_source_file hb6136sup1.cif
_cod_data_source_block I
_cod_depositor_comments
;
The following automatic conversions were performed:

'_exptl_crystal_density_meas' value 'not measured' was changed to '?'
- the value is perceived as not measured.

Automatic conversion script
Id: cif_fix_values 3008 2015-01-20 13:52:24Z robertas 

 Updated bibliographic information.

 Antanas Vaitkus,
 2019-10-03

 Marked entry as a duplicate of entry 2205067.

 Antanas Vaitkus,
 2019-10-03
;
_cod_original_sg_symbol_H-M 'P 21/c'
_cod_database_code 2238961

loop_
_symmetry_equiv_pos_as_xyz
'x, y, z'
'-x, y+1/2, -z+1/2'
'-x, -y, -z'
'x, -y-1/2, z-1/2'

loop_
_atom_site_label
_atom_site_fract_x
_atom_site_fract_y
_atom_site_fract_z
_atom_site_U_iso_or_equiv
_atom_site_adp_type
_atom_site_calc_flag
_atom_site_refinement_flags
_atom_site_occupancy
_atom_site_type_symbol
Cu1 0.13089(6) 0.91230(5) 0.43086(3) 0.0271(2) Uani d . 1 Cu
O1 0.3893(4) 0.9428(3) 0.40439(19) 0.0355(7) Uani d . 1 O
O2 0.0591(4) 1.0350(3) 0.33294(18) 0.0350(7) Uani d . 1 O
N1 0.3894(5) 1.0335(4) 0.3416(2) 0.0326(8) Uani d . 1 N
C1 0.2141(5) 1.0796(4) 0.3047(2) 0.0225(8) Uani d . 1 C
C2 0.2142(6) 1.1746(4) 0.2383(2) 0.0313(9) Uani d . 1 C
H2 0.0960 1.2086 0.2115 0.038 Uiso calc R 1 H
C3 0.3822(7) 1.2177(5) 0.2122(3) 0.0405(10) Uani d . 1 C
H3 0.3786 1.2786 0.1659 0.049 Uiso calc R 1 H
C4 0.5603(6) 1.1746(5) 0.2521(3) 0.0345(10) Uani d . 1 C
H4 0.6767 1.2103 0.2362 0.041 Uiso calc R 1 H
C5 0.5610(6) 1.0760(4) 0.3168(3) 0.0329(9) Uani d . 1 C
H5 0.6785 1.0397 0.3427 0.039 Uiso calc R 1 H
O3 -0.1338(4) 0.8810(3) 0.4540(2) 0.0327(6) Uani d . 1 O
O4 0.1904(4) 0.7655(3) 0.5120(2) 0.0395(7) Uani d . 1 O
N2 -0.1368(5) 0.7722(4) 0.5052(2) 0.0320(8) Uani d . 1 N
C6 0.0379(6) 0.7148(4) 0.5362(3) 0.0301(9) Uani d . 1 C
C7 0.0301(7) 0.5999(5) 0.5919(3) 0.0450(12) Uani d . 1 C
H7 0.1455 0.5561 0.6139 0.054 Uiso calc R 1 H
C8 -0.1409(7) 0.5539(5) 0.6133(3) 0.0422(11) Uani d . 1 C
H8 -0.1431 0.4808 0.6518 0.051 Uiso calc R 1 H
C9 -0.3190(6) 0.6150(4) 0.5780(3) 0.0340(10) Uani d . 1 C
H9 -0.4383 0.5811 0.5916 0.041 Uiso calc R 1 H
C10 -0.3123(6) 0.7234(4) 0.5241(2) 0.0280(8) Uani d . 1 C
H10 -0.4278 0.7647 0.4999 0.034 Uiso calc R 1 H

loop_
_atom_site_aniso_label
_atom_site_aniso_U_11
_atom_site_aniso_U_22
_atom_site_aniso_U_33
_atom_site_aniso_U_12
_atom_site_aniso_U_13
_atom_site_aniso_U_23
Cu1 0.0228(3) 0.0293(3) 0.0303(3) 0.00315(19) 0.00785(18) 0.0052(2)
O1 0.0288(15) 0.0369(16) 0.0418(16) 0.0069(13) 0.0085(12) 0.0190(13)
O2 0.0205(14) 0.0526(18) 0.0320(15) -0.0034(12) 0.0030(11) 0.0138(14)
N1 0.0343(19) 0.0353(19) 0.0283(17) 0.0020(15) 0.0034(14) -0.0003(15)
C1 0.0216(17) 0.0294(19) 0.0170(16) 0.0072(15) 0.0049(13) -0.0079(15)
C2 0.030(2) 0.033(2) 0.030(2) 0.0082(17) -0.0009(16) 0.0008(17)
C3 0.048(3) 0.036(2) 0.040(2) -0.003(2) 0.0129(19) 0.013(2)
C4 0.031(2) 0.036(2) 0.039(2) -0.0130(18) 0.0161(17) -0.0054(18)
C5 0.039(2) 0.030(2) 0.032(2) 0.0122(18) 0.0127(17) -0.0037(17)
O3 0.0205(13) 0.0265(14) 0.0506(17) 0.0040(11) 0.0023(12) 0.0114(13)
O4 0.0283(15) 0.0398(17) 0.0510(18) 0.0045(13) 0.0068(12) 0.0217(14)
N2 0.0288(17) 0.039(2) 0.0287(17) 0.0015(15) 0.0059(13) 0.0084(15)
C6 0.024(2) 0.026(2) 0.044(2) 0.0047(16) 0.0150(16) 0.0052(17)
C7 0.046(3) 0.041(3) 0.050(3) 0.016(2) 0.016(2) 0.019(2)
C8 0.049(3) 0.038(2) 0.043(3) 0.000(2) 0.018(2) 0.015(2)
C9 0.036(2) 0.034(2) 0.034(2) -0.0156(18) 0.0146(17) -0.0026(18)
C10 0.0240(18) 0.034(2) 0.0260(19) 0.0095(16) 0.0016(14) -0.0081(16)

loop_
_atom_type_symbol
_atom_type_description
_atom_type_scat_dispersion_real
_atom_type_scat_dispersion_imag
_atom_type_scat_source
C C 0.0033 0.0016 'International Tables Vol C Tables 4.2.6.8 and 6.1.1.4'
H H 0.0000 0.0000 'International Tables Vol C Tables 4.2.6.8 and 6.1.1.4'
N N 0.0061 0.0033 'International Tables Vol C Tables 4.2.6.8 and 6.1.1.4'
O O 0.0106 0.0060 'International Tables Vol C Tables 4.2.6.8 and 6.1.1.4'
Cu Cu 0.3201 1.2651 'International Tables Vol C Tables 4.2.6.8 and 6.1.1.4'

loop_
_geom_angle_atom_site_label_1
_geom_angle_atom_site_label_2
_geom_angle_atom_site_label_3
_geom_angle
_geom_angle_publ_flag
O1 Cu1 O4 97.10(12) y
O1 Cu1 O3 178.28(12) y
O4 Cu1 O3 83.99(12) y
O1 Cu1 O2 84.02(12) y
O4 Cu1 O2 169.56(14) y
O3 Cu1 O2 94.67(12) y
N1 O1 Cu1 110.2(2) n
C1 O2 Cu1 109.2(2) n
O1 N1 C5 119.4(3) ?
O1 N1 C1 117.5(3) ?
C5 N1 C1 123.1(4) ?
O2 C1 N1 118.8(3) ?
O2 C1 C2 123.7(3) ?
N1 C1 C2 117.5(3) ?
C3 C2 C1 120.6(4) ?
C3 C2 H2 119.7 ?
C1 C2 H2 119.7 ?
C2 C3 C4 121.8(4) ?
C2 C3 H3 119.1 ?
C4 C3 H3 119.1 ?
C3 C4 C5 117.8(4) ?
C3 C4 H4 121.1 ?
C5 C4 H4 121.1 ?
N1 C5 C4 119.2(4) ?
N1 C5 H5 120.4 ?
C4 C5 H5 120.4 ?
N2 O3 Cu1 108.6(2) ?
C6 O4 Cu1 111.5(3) ?
O3 N2 C10 118.8(3) ?
O3 N2 C6 117.8(3) ?
C10 N2 C6 123.4(3) ?
O4 C6 N2 117.8(4) ?
O4 C6 C7 125.7(4) ?
N2 C6 C7 116.4(4) ?
C8 C7 C6 120.7(4) ?
C8 C7 H7 119.6 ?
C6 C7 H7 119.6 ?
C7 C8 C9 120.8(4) ?
C7 C8 H8 119.6 ?
C9 C8 H8 119.6 ?
C10 C9 C8 118.7(4) ?
C10 C9 H9 120.7 ?
C8 C9 H9 120.7 ?
C9 C10 N2 119.9(4) ?
C9 C10 H10 120.0 ?
N2 C10 H10 120.0 ?

loop_
_geom_bond_atom_site_label_1
_geom_bond_atom_site_label_2
_geom_bond_distance
_geom_bond_publ_flag
Cu1 O1 1.891(3) y
Cu1 O4 1.916(3) y
Cu1 O3 1.918(3) y
Cu1 O2 1.951(3) y
O1 N1 1.314(4) n
O2 C1 1.273(5) n
N1 C5 1.346(6) n
N1 C1 1.351(5) n
C1 C2 1.384(6) ?
C2 C3 1.333(6) ?
C2 H2 0.9300 ?
C3 C4 1.373(7) ?
C3 H3 0.9300 ?
C4 C5 1.389(6) ?
C4 H4 0.9300 ?
C5 H5 0.9300 ?
O3 N2 1.325(4) n
O4 C6 1.254(5) n
N2 C10 1.358(5) n
N2 C6 1.361(5) n
C6 C7 1.418(6) ?
C7 C8 1.334(7) ?
C7 H7 0.9300 ?
C8 C9 1.414(7) ?
C8 H8 0.9300 ?
C9 C10 1.350(6) ?
C9 H9 0.9300 ?
C10 H10 0.9300 ?

loop_
_geom_hbond_atom_site_label_D
_geom_hbond_atom_site_label_H
_geom_hbond_atom_site_label_A
_geom_hbond_site_symmetry_A
_geom_hbond_distance_DH
_geom_hbond_distance_HA
_geom_hbond_distance_DA
_geom_hbond_angle_DHA
C3 H3 O3 2 0.93 2.57 3.332(5) 140
C3 H3 O1 2_655 0.93 2.58 3.343(5) 139
C5 H5 O3 1_655 0.93 2.55 3.394(5) 150
C5 H5 O2 1_655 0.93 2.64 3.428(6) 143
